data_4509773
loop_
_publ_author_name
'Liu, Yabing'
'Liao, Wuping'
'Bi, Yanfeng'
'Wang, Xiaofei'
'Zhang, Hongjie'

_publ_contact_author 'Prof Dr Wuping Liao'
_publ_section_title
;
 Assembly of Seven Supramolecular Compounds withp-Sulfonatocalix[6]arene
;
_journal_issue 12
_journal_name_full 'Crystal Growth &amp; Design'
_journal_page_first 5311
_journal_paper_doi 10.1021/cg900814b
_journal_volume 9
_journal_year 2009
_chemical_formula_moiety '[Zn(C12H8N2)2]2 [Zn(C12H8N2)2(H2O)]2 [C42H28S6O24] [H2O]29.87'
_chemical_formula_sum 'C138 H169.74 N16 O55.87 S6 Zn4'
_chemical_formula_weight 3400.40
_chemical_name_common '[Zn(C12H8N2)2]2 [Zn(C12H8N2)2(H2O)]2 [C42H28S6O24] [H2O]29.87'
_chemical_name_systematic
; 
 ? 
;
_space_group_IT_number 2
_symmetry_cell_setting triclinic
_symmetry_space_group_name_Hall '-P 1'
_symmetry_space_group_name_H-M 'P -1'
_atom_sites_solution_hydrogens geom
_atom_sites_solution_primary direct
_atom_sites_solution_secondary difmap
_audit_creation_method SHELXL-97
_cell_angle_alpha 99.6400(10)
_cell_angle_beta 94.9160(10)
_cell_angle_gamma 90.0710(10)
_cell_formula_units_Z 1
_cell_length_a 12.1579(4)
_cell_length_b 15.4571(5)
_cell_length_c 20.2944(7)
_cell_measurement_reflns_used 9920
_cell_measurement_temperature 186(2)
_cell_measurement_theta_max 26.06
_cell_measurement_theta_min 2.55
_cell_volume 3745.7(2)
_computing_cell_refinement 'Bruker SAINT'
_computing_data_collection 'Bruker APEX2'
_computing_data_reduction 'Bruker SAINT'
_computing_molecular_graphics 'Bruker SHELXTL'
_computing_publication_material 'Bruker SHELXTL'
_computing_structure_refinement 'SHELXL-97 (Sheldrick, 2008)'
_computing_structure_solution 'SHELXS-97 (Sheldrick, 2008)'
_diffrn_ambient_temperature 186(2)
_diffrn_measured_fraction_theta_full 0.996
_diffrn_measured_fraction_theta_max 0.996
_diffrn_measurement_device_type 'Bruker APEX-II CCD'
_diffrn_radiation_monochromator graphite
_diffrn_radiation_source 'fine-focus sealed tube'
_diffrn_radiation_type MoK\a
_diffrn_radiation_wavelength 0.71073
_diffrn_reflns_av_R_equivalents 0.0273
_diffrn_reflns_av_sigmaI/netI 0.0497
_diffrn_reflns_limit_h_max 13
_diffrn_reflns_limit_h_min -14
_diffrn_reflns_limit_k_max 18
_diffrn_reflns_limit_k_min -18
_diffrn_reflns_limit_l_max 24
_diffrn_reflns_limit_l_min -24
_diffrn_reflns_number 22998
_diffrn_reflns_theta_full 25.00
_diffrn_reflns_theta_max 25.00
_diffrn_reflns_theta_min 1.02
_diffrn_standards_number 0
_exptl_absorpt_coefficient_mu 0.813
_exptl_absorpt_correction_T_max 0.8878
_exptl_absorpt_correction_T_min 0.8809
_exptl_absorpt_correction_type empirical
_exptl_absorpt_process_details ' SADABS, Sheldrick, 1996'
_exptl_crystal_colour colourless
_exptl_crystal_density_diffrn 1.507
_exptl_crystal_density_method 'not measured'
_exptl_crystal_description block
_exptl_crystal_F_000 1773
_exptl_crystal_size_max 0.16
_exptl_crystal_size_mid 0.15
_exptl_crystal_size_min 0.15
_refine_diff_density_max 1.586
_refine_diff_density_min -0.884
_refine_diff_density_rms 0.141
_refine_ls_extinction_method none
_refine_ls_goodness_of_fit_ref 1.088
_refine_ls_hydrogen_treatment mixed
_refine_ls_matrix_type full
_refine_ls_number_parameters 973
_refine_ls_number_reflns 13158
_refine_ls_number_restraints 66
_refine_ls_restrained_S_all 1.124
_refine_ls_R_factor_all 0.0794
_refine_ls_R_factor_gt 0.0594
_refine_ls_shift/su_max 0.001
_refine_ls_shift/su_mean 0.000
_refine_ls_structure_factor_coef Fsqd
_refine_ls_weighting_details 'calc w=1/[\s^2^(Fo^2^)+(0.1193P)^2^+1.9544P] where P=(Fo^2^+2Fc^2^)/3'
_refine_ls_weighting_scheme calc
_refine_ls_wR_factor_gt 0.1746
_refine_ls_wR_factor_ref 0.1912
_reflns_number_gt 10118
_reflns_number_total 13158
_reflns_threshold_expression >2sigma(I)
_cod_data_source_file cg900814bsup3.cif
_cod_data_source_block compound_4
_cod_depositor_comments
;
The following automatic conversions were performed:

'_symmetry_cell_setting' value 'Triclinic' changed to 'triclinic'
according to /home/saulius/struct/CIF-dictionaries/cif_core.dic
dictionary named 'cif_core.dic' version 2.4.2 from
2011-04-26.

'_exptl_absorpt_correction_type' value 'Empirical'
changed to 'empirical' according to
/home/saulius/struct/CIF-dictionaries/cif_core.dic dictionary named
'cif_core.dic' version 2.4.2 from 2011-04-26.

Automatic conversion script
Id: cif_fix_values 1891 2012-01-12 08:04:46Z andrius 
;
_cod_original_sg_symbol_H-M P-1
_cod_database_code 4509773

loop_
_symmetry_equiv_pos_as_xyz
'x, y, z'
'-x, -y, -z'

loop_
_atom_site_label
_atom_site_type_symbol
_atom_site_fract_x
_atom_site_fract_y
_atom_site_fract_z
_atom_site_U_iso_or_equiv
_atom_site_adp_type
_atom_site_occupancy
_atom_site_symmetry_multiplicity
_atom_site_calc_flag
_atom_site_refinement_flags
Zn1 Zn 0.85925(4) 0.98977(3) 0.10962(2) 0.02295(15) Uani 1 1 d .
Zn2 Zn 1.66191(4) 1.39634(3) 0.46634(3) 0.02475(16) Uani 1 1 d .
S1 S 1.56936(11) 0.67390(8) 0.15354(6) 0.0324(3) Uani 1 1 d .
S2 S 1.11163(9) 1.07553(7) 0.13387(5) 0.0239(3) Uani 1 1 d .
S3 S 1.39115(8) 1.40012(6) 0.47942(5) 0.0208(2) Uani 1 1 d .
N1 N 0.7989(3) 1.0789(2) 0.04738(17) 0.0251(8) Uani 1 1 d .
N2 N 0.6802(3) 0.9797(2) 0.11460(18) 0.0260(8) Uani 1 1 d .
N3 N 0.8510(3) 1.0790(2) 0.20411(18) 0.0264(8) Uani 1 1 d .
N4 N 0.9026(3) 0.9072(2) 0.18141(17) 0.0241(8) Uani 1 1 d .
N5 N 1.6188(3) 1.2576(2) 0.43678(18) 0.0248(8) Uani 1 1 d .
N6 N 1.6056(3) 1.3894(2) 0.36442(19) 0.0311(9) Uani 1 1 d .
N7 N 1.7289(4) 1.3908(2) 0.5661(2) 0.0384(11) Uani 1 1 d .
N8 N 1.8345(4) 1.3920(3) 0.4545(3) 0.0477(13) Uani 1 1 d .
C1 C 1.5481(4) 0.8251(3) 0.3341(2) 0.0240(9) Uani 1 1 d .
C2 C 1.5886(4) 0.7737(3) 0.2787(2) 0.0253(9) Uani 1 1 d .
H2A H 1.6652 0.7618 0.2787 0.030 Uiso 1 1 calc R
C3 C 1.5168(4) 0.7397(3) 0.2234(2) 0.0259(10) Uani 1 1 d .
C4 C 1.4051(4) 0.7585(3) 0.2225(2) 0.0244(10) Uani 1 1 d .
H4A H 1.3570 0.7357 0.1841 0.029 Uiso 1 1 calc R
C5 C 1.3628(4) 0.8102(3) 0.2769(2) 0.0220(9) Uani 1 1 d .
C6 C 1.2399(4) 0.8302(3) 0.2737(2) 0.0238(9) Uani 1 1 d .
H6A H 1.2035 0.7932 0.2331 0.029 Uiso 1 1 calc R
H6B H 1.2096 0.8118 0.3131 0.029 Uiso 1 1 calc R
C7 C 1.2078(3) 0.9251(3) 0.2722(2) 0.0226(9) Uani 1 1 d .
C8 C 1.1868(3) 0.9559(3) 0.2121(2) 0.0227(9) Uani 1 1 d .
H8A H 1.1974 0.9183 0.1712 0.027 Uiso 1 1 calc R
C9 C 1.1505(3) 1.0404(3) 0.2107(2) 0.0215(9) Uani 1 1 d .
C10 C 1.1351(3) 1.0965(3) 0.2707(2) 0.0219(9) Uani 1 1 d .
H10A H 1.1104 1.1546 0.2696 0.026 Uiso 1 1 calc R
C11 C 1.1556(3) 1.0678(3) 0.3320(2) 0.0199(9) Uani 1 1 d .
C12 C 1.1315(3) 1.1271(3) 0.3961(2) 0.0222(9) Uani 1 1 d .
H12A H 1.0863 1.0928 0.4212 0.027 Uiso 1 1 calc R
H12B H 1.0848 1.1752 0.3835 0.027 Uiso 1 1 calc R
C13 C 1.2269(3) 1.1687(3) 0.4442(2) 0.0192(9) Uani 1 1 d .
C14 C 1.2698(3) 1.2499(3) 0.4378(2) 0.0204(9) Uani 1 1 d .
H14A H 1.2474 1.2752 0.3994 0.025 Uiso 1 1 calc R
C15 C 1.3450(3) 1.2942(3) 0.4871(2) 0.0211(9) Uani 1 1 d .
C16 C 1.3782(3) 1.2583(3) 0.5441(2) 0.0213(9) Uani 1 1 d .
H16A H 1.4268 1.2905 0.5787 0.026 Uiso 1 1 calc R
C17 C 1.3404(3) 1.1760(3) 0.5502(2) 0.0192(9) Uani 1 1 d .
C18 C 1.3723(4) 1.1296(3) 0.6091(2) 0.0266(10) Uani 1 1 d .
H18A H 1.3035 1.1164 0.6285 0.032 Uiso 1 1 calc R
H18B H 1.4047 1.0727 0.5911 0.032 Uiso 1 1 calc R
C19 C 1.4346(4) 0.8413(3) 0.3337(2) 0.0207(9) Uani 1 1 d .
C20 C 1.1910(3) 0.9817(3) 0.3338(2) 0.0212(9) Uani 1 1 d .
C21 C 1.2672(3) 1.1302(3) 0.49888(19) 0.0186(8) Uani 1 1 d .
C22 C 0.8567(4) 1.1233(3) 0.0112(2) 0.0284(10) Uani 1 1 d .
H22A H 0.9340 1.1141 0.0112 0.034 Uiso 1 1 calc R
C23 C 0.8089(4) 1.1829(3) -0.0268(2) 0.0365(12) Uani 1 1 d .
H23A H 0.8529 1.2123 -0.0530 0.044 Uiso 1 1 calc R
C24 C 0.6987(4) 1.1988(3) -0.0263(2) 0.0356(11) Uani 1 1 d .
H24A H 0.6656 1.2406 -0.0509 0.043 Uiso 1 1 calc R
C25 C 0.6338(4) 1.1519(3) 0.0116(2) 0.0304(10) Uani 1 1 d .
C26 C 0.4598(4) 1.1186(3) 0.0523(2) 0.0366(12) Uani 1 1 d .
H26A H 0.3833 1.1294 0.0551 0.044 Uiso 1 1 calc R
C27 C 0.5187(4) 1.1646(3) 0.0151(2) 0.0358(11) Uani 1 1 d .
H27A H 0.4822 1.2057 -0.0087 0.043 Uiso 1 1 calc R
C28 C 0.5119(4) 1.0543(3) 0.0873(2) 0.0287(10) Uani 1 1 d .
C29 C 0.4553(4) 1.0044(3) 0.1257(3) 0.0355(11) Uani 1 1 d .
H29A H 0.3788 1.0128 0.1304 0.043 Uiso 1 1 calc R
C30 C 0.5114(4) 0.9437(3) 0.1562(3) 0.0382(12) Uani 1 1 d .
H30A H 0.4742 0.9091 0.1822 0.046 Uiso 1 1 calc R
C31 C 0.6237(4) 0.9328(3) 0.1491(2) 0.0317(11) Uani 1 1 d .
H31A H 0.6614 0.8894 0.1700 0.038 Uiso 1 1 calc R
C32 C 0.6889(4) 1.0917(3) 0.0467(2) 0.0248(9) Uani 1 1 d .
C33 C 0.6256(4) 1.0405(3) 0.0840(2) 0.0250(9) Uani 1 1 d .
C34 C 0.8218(4) 1.1626(3) 0.2140(3) 0.0351(11) Uani 1 1 d .
H34A H 0.8112 1.1918 0.1763 0.042 Uiso 1 1 calc R
C35 C 0.8062(4) 1.2092(3) 0.2772(3) 0.0432(13) Uani 1 1 d .
H35A H 0.7850 1.2689 0.2824 0.052 Uiso 1 1 calc R
C36 C 0.8216(4) 1.1683(3) 0.3314(3) 0.0396(13) Uani 1 1 d .
H36A H 0.8115 1.1996 0.3748 0.048 Uiso 1 1 calc R
C37 C 0.8523(4) 1.0799(3) 0.3235(2) 0.0321(11) Uani 1 1 d .
C38 C 0.8707(4) 1.0317(4) 0.3779(2) 0.0392(13) Uani 1 1 d .
H38A H 0.8600 1.0595 0.4223 0.047 Uiso 1 1 calc R
C39 C 0.9029(4) 0.9478(4) 0.3670(2) 0.0403(13) Uani 1 1 d .
H39A H 0.9169 0.9178 0.4040 0.048 Uiso 1 1 calc R
C40 C 0.9167(4) 0.9020(3) 0.3000(2) 0.0304(11) Uani 1 1 d .
C41 C 0.9478(4) 0.8146(3) 0.2861(3) 0.0396(13) Uani 1 1 d .
H41A H 0.9626 0.7823 0.3218 0.048 Uiso 1 1 calc R
C42 C 0.9572(4) 0.7752(3) 0.2214(3) 0.0398(12) Uani 1 1 d .
H42A H 0.9796 0.7159 0.2113 0.048 Uiso 1 1 calc R
C43 C 0.9328(4) 0.8245(3) 0.1707(2) 0.0316(11) Uani 1 1 d .
H43A H 0.9382 0.7969 0.1257 0.038 Uiso 1 1 calc R
C44 C 0.8661(3) 1.0377(3) 0.2580(2) 0.0239(9) Uani 1 1 d .
C45 C 0.8963(3) 0.9465(3) 0.2464(2) 0.0244(9) Uani 1 1 d .
C46 C 1.6218(4) 1.1956(3) 0.4736(2) 0.0291(10) Uani 1 1 d .
H46A H 1.6614 1.2065 0.5166 0.035 Uiso 1 1 calc R
C47 C 1.5690(4) 1.1137(3) 0.4524(2) 0.0357(12) Uani 1 1 d .
H47A H 1.5736 1.0703 0.4805 0.043 Uiso 1 1 calc R
C48 C 1.5115(5) 1.0973(3) 0.3913(3) 0.0389(12) Uani 1 1 d .
H48A H 1.4743 1.0424 0.3768 0.047 Uiso 1 1 calc R
C49 C 1.5065(4) 1.1610(3) 0.3492(2) 0.0336(11) Uani 1 1 d .
C50 C 1.4480(5) 1.1508(4) 0.2847(3) 0.0485(14) Uani 1 1 d .
H50A H 1.4089 1.0974 0.2677 0.058 Uiso 1 1 calc R
C51 C 1.4462(6) 1.2138(4) 0.2473(3) 0.0544(16) Uani 1 1 d .
H51A H 1.4081 1.2038 0.2038 0.065 Uiso 1 1 calc R
C52 C 1.5014(5) 1.2972(3) 0.2719(3) 0.0429(13) Uani 1 1 d .
C53 C 1.4990(6) 1.3665(4) 0.2361(3) 0.0565(17) Uani 1 1 d .
H53A H 1.4636 1.3593 0.1919 0.068 Uiso 1 1 calc R
C54 C 1.5484(6) 1.4462(4) 0.2651(3) 0.0559(16) Uani 1 1 d .
H54A H 1.5466 1.4943 0.2415 0.067 Uiso 1 1 calc R
C55 C 1.6006(5) 1.4541(3) 0.3296(3) 0.0425(13) Uani 1 1 d .
H55A H 1.6342 1.5089 0.3494 0.051 Uiso 1 1 calc R
C56 C 1.5573(4) 1.3114(3) 0.3361(2) 0.0299(10) Uani 1 1 d .
C57 C 1.5620(4) 1.2418(3) 0.3751(2) 0.0265(10) Uani 1 1 d .
C58 C 1.6771(6) 1.3921(3) 0.6199(3) 0.0496(15) Uani 1 1 d .
H58A H 1.5988 1.3944 0.6164 0.059 Uiso 1 1 calc R
C59 C 1.7350(7) 1.3902(4) 0.6844(3) 0.075(2) Uani 1 1 d U
H59A H 1.6973 1.3912 0.7236 0.090 Uiso 1 1 calc R
C60 C 1.8501(8) 1.3869(4) 0.6861(5) 0.086(3) Uani 1 1 d U
H60A H 1.8911 1.3854 0.7279 0.103 Uiso 1 1 calc R
C61 C 1.9053(7) 1.3857(4) 0.6312(5) 0.076(2) Uani 1 1 d U
C62 C 2.0283(7) 1.3835(4) 0.6285(5) 0.087(3) Uani 1 1 d U
H62A H 2.0744 1.3828 0.6686 0.105 Uiso 1 1 calc R
C63 C 2.0724(8) 1.3826(5) 0.5733(7) 0.107(3) Uani 1 1 d U
H63A H 2.1505 1.3784 0.5742 0.128 Uiso 1 1 calc R
C64 C 2.0157(6) 1.3873(4) 0.5142(5) 0.077(2) Uani 1 1 d U
C65 C 2.0612(7) 1.3913(5) 0.4527(6) 0.090(3) Uani 1 1 d U
H65A H 2.1392 1.3906 0.4516 0.108 Uiso 1 1 calc R
C66 C 1.9992(7) 1.3959(5) 0.3972(6) 0.088(3) Uani 1 1 d U
H66A H 2.0317 1.3990 0.3568 0.106 Uiso 1 1 calc R
C67 C 1.8841(5) 1.3961(4) 0.3987(4) 0.0633(19) Uani 1 1 d U
H67A H 1.8395 1.3993 0.3584 0.076 Uiso 1 1 calc R
C68 C 1.8426(5) 1.3868(3) 0.5710(3) 0.0498(16) Uani 1 1 d U
C69 C 1.8975(5) 1.3879(3) 0.5119(4) 0.0562(17) Uani 1 1 d U
O1 O 1.4007(3) 0.88909(19) 0.38988(14) 0.0278(7) Uani 1 1 d .
H1B H 1.3355 0.9052 0.3822 0.042 Uiso 1 1 calc R
O2 O 1.2080(3) 0.95157(18) 0.39102(14) 0.0257(7) Uani 1 1 d .
O3 O 1.2339(3) 1.04900(18) 0.50567(14) 0.0253(7) Uani 1 1 d .
H3A H 1.2255 1.0171 0.4677 0.038 Uiso 1 1 calc R
O4 O 1.6803(4) 0.7060(4) 0.1510(2) 0.0793(16) Uani 1 1 d .
O5 O 1.5649(5) 0.5859(3) 0.1650(2) 0.0861(19) Uani 1 1 d .
O6 O 1.4999(4) 0.6865(3) 0.09539(18) 0.0592(12) Uani 1 1 d .
O7 O 1.2085(3) 1.0693(2) 0.09561(15) 0.0344(8) Uani 1 1 d .
O8 O 1.0260(2) 1.0142(2) 0.09827(14) 0.0273(7) Uani 1 1 d .
O9 O 1.0728(3) 1.1646(2) 0.14976(16) 0.0363(8) Uani 1 1 d .
O10 O 1.3250(2) 1.46249(18) 0.52186(16) 0.0290(7) Uani 1 1 d .
O11 O 1.5070(2) 1.40624(18) 0.50675(15) 0.0243(7) Uani 1 1 d .
O12 O 1.3737(3) 1.40813(19) 0.40971(16) 0.0292(7) Uani 1 1 d .
O13 O 0.8579(3) 0.8862(3) 0.02832(17) 0.0306(8) Uani 1 1 d .
H13A H 0.827(5) 0.847(4) 0.030(3) 0.031(17) Uiso 1 1 d .
H13B H 0.838(6) 0.909(5) -0.006(4) 0.07(2) Uiso 1 1 d .
O1W O 0.7540(4) 1.3251(3) 0.1316(3) 0.0774(14) Uani 1 1 d .
O2W O 1.2165(4) 1.3804(4) 0.2958(3) 0.0792(15) Uani 1 1 d .
O3W O 1.2458(4) 1.2692(3) 0.9665(2) 0.0788(15) Uani 1 1 d .
O4W O 1.5924(5) 1.4252(4) 0.0812(3) 0.0600(16) Uiso 0.698(7) 1 d P
O4W' O 1.5591(12) 1.3756(10) 0.0428(8) 0.0600(16) Uiso 0.302(7) 1 d P
O5W O 1.3685(6) 1.3781(4) 1.0687(3) 0.0644(16) Uiso 0.687(7) 1 d P
O5W' O 1.3966(12) 1.4806(9) 1.1025(7) 0.0644(16) Uiso 0.313(7) 1 d P
O6W O 1.6565(6) 1.4496(5) -0.0441(4) 0.0741(19) Uiso 0.698(8) 1 d P
O6W' O 1.7282(14) 1.4649(11) 0.0000(8) 0.0741(19) Uiso 0.302(8) 1 d P
O7W O 0.9697(6) 1.3078(5) 0.1054(3) 0.0658(17) Uiso 0.658(7) 1 d P
O7W' O 0.9435(11) 1.3815(9) 0.0714(7) 0.0658(17) Uiso 0.342(7) 1 d P
O8W O 1.8728(11) 1.4630(8) -0.0345(7) 0.105(3) Uiso 0.496(8) 1 d P
O8W' O 1.8734(11) 1.3645(8) 0.9106(6) 0.105(3) Uiso 0.504(8) 1 d P
O9W O 1.1062(6) 0.8283(5) 0.4562(4) 0.120(2) Uiso 1 1 d .
O10W O 0.8318(7) 1.4231(5) 0.2498(4) 0.137(3) Uiso 1 1 d .
O11W O 1.2494(7) 1.2956(5) 0.1558(4) 0.140(3) Uiso 1 1 d .
O12W O 2.1668(8) 1.4269(6) 0.7813(5) 0.128(5) Uiso 0.822(19) 1 d P
O13W O 1.9718(8) 1.4481(6) 0.8455(5) 0.156(5) Uiso 0.92(2) 1 d P
O14W O 1.0534(9) 1.3543(7) -0.0044(5) 0.156(6) Uiso 0.83(2) 1 d P
O15W O 1.0383(9) 1.4335(7) 0.2146(5) 0.097(5) Uiso 0.563(17) 1 d P
O17W O 1.2341(10) 1.4480(8) 0.1840(6) 0.067(5) Uiso 0.380(14) 1 d P
O16W O 1.0261(10) 1.3139(8) 0.2482(6) 0.079(5) Uiso 0.423(15) 1 d P

loop_
_atom_site_aniso_label
_atom_site_aniso_U_11
_atom_site_aniso_U_22
_atom_site_aniso_U_33
_atom_site_aniso_U_23
_atom_site_aniso_U_13
_atom_site_aniso_U_12
Zn1 0.0204(3) 0.0294(3) 0.0192(3) 0.0053(2) 0.0002(2) 0.0007(2)
Zn2 0.0192(3) 0.0207(3) 0.0340(3) 0.0027(2) 0.0042(2) -0.0009(2)
S1 0.0385(7) 0.0344(6) 0.0231(6) -0.0006(5) 0.0060(5) 0.0024(5)
S2 0.0205(6) 0.0336(6) 0.0185(5) 0.0078(4) -0.0004(4) -0.0015(4)
S3 0.0177(5) 0.0163(5) 0.0285(6) 0.0034(4) 0.0028(4) -0.0018(4)
N1 0.0188(19) 0.034(2) 0.0222(19) 0.0060(16) 0.0004(15) 0.0003(16)
N2 0.023(2) 0.032(2) 0.0237(19) 0.0048(16) 0.0019(16) -0.0011(16)
N3 0.026(2) 0.027(2) 0.026(2) 0.0032(16) 0.0040(16) -0.0019(16)
N4 0.023(2) 0.0253(19) 0.0230(19) 0.0026(15) -0.0009(15) -0.0024(15)
N5 0.023(2) 0.0215(18) 0.030(2) 0.0018(15) 0.0070(16) 0.0036(15)
N6 0.034(2) 0.027(2) 0.034(2) 0.0046(17) 0.0144(18) 0.0019(17)
N7 0.041(3) 0.021(2) 0.052(3) 0.0120(19) -0.018(2) -0.0084(17)
N8 0.025(2) 0.018(2) 0.095(4) -0.006(2) 0.012(3) -0.0020(17)
C1 0.029(2) 0.022(2) 0.022(2) 0.0078(17) -0.0040(19) -0.0044(18)
C2 0.026(2) 0.024(2) 0.025(2) 0.0027(18) -0.0004(19) 0.0002(18)
C3 0.029(3) 0.026(2) 0.022(2) 0.0015(18) 0.0034(19) -0.0021(19)
C4 0.033(3) 0.019(2) 0.019(2) -0.0022(17) -0.0021(19) -0.0051(18)
C5 0.027(2) 0.019(2) 0.020(2) 0.0039(17) 0.0011(18) -0.0052(17)
C6 0.028(2) 0.022(2) 0.018(2) -0.0012(17) -0.0030(18) -0.0053(18)
C7 0.022(2) 0.023(2) 0.021(2) -0.0017(17) -0.0014(18) -0.0026(17)
C8 0.018(2) 0.029(2) 0.018(2) -0.0017(17) -0.0002(17) -0.0051(18)
C9 0.015(2) 0.032(2) 0.018(2) 0.0067(17) -0.0030(17) -0.0042(17)
C10 0.017(2) 0.020(2) 0.027(2) 0.0016(17) -0.0028(18) -0.0053(16)
C11 0.018(2) 0.021(2) 0.018(2) -0.0012(16) -0.0017(17) -0.0041(16)
C12 0.017(2) 0.024(2) 0.025(2) 0.0007(17) 0.0003(17) -0.0015(17)
C13 0.019(2) 0.020(2) 0.017(2) -0.0022(16) 0.0037(17) -0.0022(16)
C14 0.019(2) 0.022(2) 0.021(2) 0.0055(17) 0.0012(17) 0.0020(17)
C15 0.020(2) 0.018(2) 0.025(2) 0.0002(17) 0.0083(18) -0.0006(16)
C16 0.017(2) 0.020(2) 0.024(2) -0.0015(17) -0.0013(17) -0.0023(16)
C17 0.018(2) 0.019(2) 0.019(2) -0.0003(16) 0.0028(17) -0.0013(16)
C18 0.030(3) 0.023(2) 0.025(2) 0.0057(18) -0.0068(19) -0.0053(18)
C19 0.028(2) 0.0148(19) 0.019(2) 0.0025(16) 0.0007(18) -0.0034(17)
C20 0.018(2) 0.026(2) 0.019(2) 0.0033(17) -0.0035(17) -0.0082(17)
C21 0.020(2) 0.017(2) 0.018(2) 0.0000(16) 0.0069(17) -0.0042(16)
C22 0.024(2) 0.036(3) 0.026(2) 0.005(2) 0.0032(19) -0.0018(19)
C23 0.036(3) 0.048(3) 0.029(3) 0.015(2) 0.002(2) -0.007(2)
C24 0.033(3) 0.044(3) 0.032(3) 0.014(2) 0.001(2) 0.005(2)
C25 0.028(3) 0.036(3) 0.028(2) 0.008(2) 0.000(2) 0.004(2)
C26 0.021(2) 0.051(3) 0.037(3) 0.008(2) -0.002(2) 0.007(2)
C27 0.027(3) 0.049(3) 0.035(3) 0.016(2) -0.002(2) 0.006(2)
C28 0.021(2) 0.036(3) 0.027(2) 0.000(2) 0.0011(19) -0.0033(19)
C29 0.024(3) 0.043(3) 0.040(3) 0.008(2) 0.008(2) 0.000(2)
C30 0.030(3) 0.047(3) 0.041(3) 0.014(2) 0.007(2) -0.008(2)
C31 0.032(3) 0.035(3) 0.030(2) 0.011(2) 0.002(2) -0.004(2)
C32 0.021(2) 0.032(2) 0.019(2) 0.0007(18) 0.0004(18) 0.0018(18)
C33 0.021(2) 0.031(2) 0.023(2) 0.0042(18) 0.0014(18) 0.0003(18)
C34 0.031(3) 0.034(3) 0.040(3) 0.002(2) 0.008(2) 0.001(2)
C35 0.041(3) 0.033(3) 0.051(3) -0.009(2) 0.011(3) 0.001(2)
C36 0.033(3) 0.046(3) 0.035(3) -0.015(2) 0.013(2) -0.005(2)
C37 0.020(2) 0.043(3) 0.031(3) -0.003(2) 0.006(2) -0.010(2)
C38 0.032(3) 0.062(4) 0.021(2) -0.004(2) 0.011(2) -0.015(3)
C39 0.034(3) 0.067(4) 0.021(2) 0.012(2) 0.002(2) -0.017(3)
C40 0.021(2) 0.041(3) 0.030(2) 0.011(2) 0.000(2) -0.011(2)
C41 0.033(3) 0.043(3) 0.047(3) 0.023(3) -0.008(2) -0.010(2)
C42 0.042(3) 0.028(3) 0.048(3) 0.009(2) -0.012(2) -0.003(2)
C43 0.033(3) 0.028(2) 0.030(2) -0.001(2) -0.005(2) -0.002(2)
C44 0.016(2) 0.032(2) 0.022(2) 0.0013(18) 0.0022(17) -0.0067(18)
C45 0.013(2) 0.035(2) 0.024(2) 0.0049(19) -0.0012(17) -0.0047(18)
C46 0.033(3) 0.027(2) 0.028(2) 0.0049(19) 0.004(2) 0.004(2)
C47 0.053(3) 0.021(2) 0.033(3) 0.003(2) 0.006(2) 0.000(2)
C48 0.056(4) 0.019(2) 0.039(3) -0.002(2) 0.006(3) -0.002(2)
C49 0.042(3) 0.024(2) 0.032(3) -0.003(2) 0.004(2) -0.001(2)
C50 0.067(4) 0.034(3) 0.038(3) -0.008(2) -0.005(3) -0.004(3)
C51 0.082(5) 0.047(3) 0.031(3) 0.001(3) -0.006(3) -0.001(3)
C52 0.060(4) 0.040(3) 0.029(3) 0.005(2) 0.010(3) 0.006(3)
C53 0.091(5) 0.052(4) 0.030(3) 0.015(3) 0.005(3) 0.009(3)
C54 0.084(5) 0.049(3) 0.043(3) 0.027(3) 0.014(3) 0.003(3)
C55 0.054(4) 0.031(3) 0.048(3) 0.014(2) 0.021(3) -0.001(2)
C56 0.034(3) 0.030(2) 0.027(2) 0.0043(19) 0.012(2) 0.003(2)
C57 0.029(3) 0.024(2) 0.025(2) -0.0026(18) 0.0095(19) 0.0030(19)
C58 0.070(4) 0.033(3) 0.045(3) 0.017(2) -0.017(3) -0.019(3)
C59 0.122(6) 0.043(3) 0.058(4) 0.024(3) -0.023(4) -0.022(4)
C60 0.109(6) 0.039(3) 0.097(5) 0.020(4) -0.071(5) -0.017(4)
C61 0.077(5) 0.030(3) 0.112(6) 0.020(4) -0.051(4) -0.007(3)
C62 0.075(5) 0.030(3) 0.139(6) 0.010(4) -0.081(5) -0.002(3)
C63 0.082(6) 0.045(4) 0.181(8) 0.006(5) -0.029(6) 0.007(4)
C64 0.046(4) 0.023(3) 0.150(7) -0.001(4) -0.029(4) 0.005(3)
C65 0.052(4) 0.040(4) 0.176(8) -0.005(5) 0.037(5) 0.002(3)
C66 0.063(5) 0.049(4) 0.150(7) -0.013(4) 0.060(5) -0.006(3)
C67 0.044(3) 0.031(3) 0.112(5) -0.011(3) 0.041(4) -0.006(2)
C68 0.040(3) 0.017(2) 0.084(4) 0.007(2) -0.036(3) -0.004(2)
C69 0.026(3) 0.024(3) 0.113(5) 0.000(3) -0.008(3) 0.002(2)
O1 0.0306(18) 0.0301(17) 0.0197(15) -0.0027(13) -0.0010(13) 0.0023(13)
O2 0.0353(18) 0.0240(15) 0.0171(15) 0.0026(12) 0.0007(13) -0.0026(13)
O3 0.0354(18) 0.0218(15) 0.0176(14) 0.0013(12) 0.0004(13) -0.0116(13)
O4 0.045(3) 0.119(4) 0.061(3) -0.031(3) 0.022(2) -0.014(3)
O5 0.182(6) 0.035(2) 0.050(3) 0.010(2) 0.055(3) 0.030(3)
O6 0.078(3) 0.069(3) 0.027(2) -0.0007(18) 0.001(2) 0.027(2)
O7 0.0198(17) 0.061(2) 0.0251(17) 0.0157(16) 0.0016(13) -0.0036(15)
O8 0.0170(16) 0.0441(19) 0.0198(15) 0.0040(13) -0.0015(12) -0.0008(13)
O9 0.047(2) 0.0333(18) 0.0293(17) 0.0097(14) -0.0034(16) 0.0016(15)
O10 0.0237(17) 0.0165(15) 0.0474(19) 0.0025(13) 0.0129(15) -0.0012(12)
O11 0.0189(16) 0.0196(14) 0.0340(17) 0.0023(13) 0.0048(13) -0.0019(12)
O12 0.0285(18) 0.0262(16) 0.0340(18) 0.0088(14) 0.0003(14) -0.0060(13)
O13 0.035(2) 0.034(2) 0.0221(18) 0.0040(15) 0.0011(15) -0.0044(17)
O1W 0.085(4) 0.069(3) 0.081(3) 0.024(3) -0.002(3) 0.012(3)
O2W 0.062(3) 0.103(4) 0.075(3) 0.028(3) -0.003(3) -0.013(3)
O3W 0.082(4) 0.073(3) 0.075(3) -0.010(3) 0.018(3) -0.031(3)

loop_
_atom_type_symbol
_atom_type_description
_atom_type_scat_dispersion_real
_atom_type_scat_dispersion_imag
_atom_type_scat_source
C C 0.0033 0.0016 'International Tables Vol C Tables 4.2.6.8 and 6.1.1.4'
H H 0.0000 0.0000 'International Tables Vol C Tables 4.2.6.8 and 6.1.1.4'
N N 0.0061 0.0033 'International Tables Vol C Tables 4.2.6.8 and 6.1.1.4'
O O 0.0106 0.0060 'International Tables Vol C Tables 4.2.6.8 and 6.1.1.4'
S S 0.1246 0.1234 'International Tables Vol C Tables 4.2.6.8 and 6.1.1.4'
Zn Zn 0.2839 1.4301 'International Tables Vol C Tables 4.2.6.8 and 6.1.1.4'

loop_
_geom_angle_atom_site_label_1
_geom_angle_atom_site_label_2
_geom_angle_atom_site_label_3
_geom_angle
_geom_angle_site_symmetry_1
_geom_angle_site_symmetry_3
O13 Zn1 O8 89.00(13) . .
O13 Zn1 N1 92.27(15) . .
O8 Zn1 N1 94.41(13) . .
O13 Zn1 N4 93.24(15) . .
O8 Zn1 N4 91.66(13) . .
N1 Zn1 N4 171.87(14) . .
O13 Zn1 N3 169.48(15) . .
O8 Zn1 N3 96.67(13) . .
N1 Zn1 N3 96.10(14) . .
N4 Zn1 N3 77.80(13) . .
O13 Zn1 N2 92.63(14) . .
O8 Zn1 N2 172.17(13) . .
N1 Zn1 N2 77.88(13) . .
N4 Zn1 N2 95.89(14) . .
N3 Zn1 N2 82.94(14) . .
N6 Zn2 O11 98.29(14) . .
N6 Zn2 N7 173.75(16) . .
O11 Zn2 N7 85.63(15) . .
N6 Zn2 N8 97.71(19) . .
O11 Zn2 N8 163.93(18) . .
N7 Zn2 N8 78.6(2) . .
N6 Zn2 O10 90.43(14) . 2_886
O11 Zn2 O10 90.54(11) . 2_886
N7 Zn2 O10 94.41(14) . 2_886
N8 Zn2 O10 87.83(13) . 2_886
N6 Zn2 N5 78.10(14) . .
O11 Zn2 N5 84.87(12) . .
N7 Zn2 N5 97.50(14) . .
N8 Zn2 N5 99.93(14) . .
O10 Zn2 N5 166.86(13) 2_886 .
O5 S1 O6 112.0(3) . .
O5 S1 O4 113.5(4) . .
O6 S1 O4 111.2(3) . .
O5 S1 C3 106.6(2) . .
O6 S1 C3 107.0(2) . .
O4 S1 C3 106.1(2) . .
O9 S2 O7 112.8(2) . .
O9 S2 O8 113.0(2) . .
O7 S2 O8 109.22(19) . .
O9 S2 C9 107.0(2) . .
O7 S2 C9 107.45(19) . .
O8 S2 C9 106.98(19) . .
O12 S3 O11 114.66(18) . .
O12 S3 O10 112.23(19) . .
O11 S3 O10 109.93(18) . .
O12 S3 C15 107.43(19) . .
O11 S3 C15 105.65(18) . .
O10 S3 C15 106.35(18) . .
C22 N1 C32 118.3(4) . .
C22 N1 Zn1 127.4(3) . .
C32 N1 Zn1 114.2(3) . .
C31 N2 C33 118.1(4) . .
C31 N2 Zn1 129.6(3) . .
C33 N2 Zn1 111.7(3) . .
C34 N3 C44 118.4(4) . .
C34 N3 Zn1 128.6(3) . .
C44 N3 Zn1 112.5(3) . .
C43 N4 C45 117.5(4) . .
C43 N4 Zn1 128.4(3) . .
C45 N4 Zn1 114.2(3) . .
C46 N5 C57 118.4(4) . .
C46 N5 Zn2 129.0(3) . .
C57 N5 Zn2 111.1(3) . .
C55 N6 C56 118.4(5) . .
C55 N6 Zn2 127.2(4) . .
C56 N6 Zn2 113.8(3) . .
C58 N7 C68 119.2(5) . .
C58 N7 Zn2 128.7(4) . .
C68 N7 Zn2 112.1(4) . .
C67 N8 C69 118.8(6) . .
C67 N8 Zn2 127.5(5) . .
C69 N8 Zn2 113.6(4) . .
C2 C1 C19 119.4(4) . .
C2 C1 C18 119.8(4) . 2_876
C19 C1 C18 120.5(4) . 2_876
C3 C2 C1 119.9(4) . .
C4 C3 C2 120.4(4) . .
C4 C3 S1 120.2(3) . .
C2 C3 S1 119.4(4) . .
C3 C4 C5 120.8(4) . .
C4 C5 C19 118.6(4) . .
C4 C5 C6 119.3(4) . .
C19 C5 C6 122.1(4) . .
C7 C6 C5 117.0(3) . .
C8 C7 C20 119.3(4) . .
C8 C7 C6 121.3(4) . .
C20 C7 C6 119.2(4) . .
C9 C8 C7 121.2(4) . .
C8 C9 C10 119.9(4) . .
C8 C9 S2 120.7(3) . .
C10 C9 S2 119.1(3) . .
C11 C10 C9 120.5(4) . .
C10 C11 C20 119.9(4) . .
C10 C11 C12 119.9(4) . .
C20 C11 C12 120.0(4) . .
C11 C12 C13 119.3(3) . .
C14 C13 C21 118.5(4) . .
C14 C13 C12 120.2(4) . .
C21 C13 C12 121.1(4) . .
C15 C14 C13 120.5(4) . .
C14 C15 C16 120.5(4) . .
C14 C15 S3 119.0(3) . .
C16 C15 S3 120.4(3) . .
C17 C16 C15 120.0(4) . .
C16 C17 C21 119.0(4) . .
C16 C17 C18 124.8(4) . .
C21 C17 C18 116.2(3) . .
C1 C18 C17 119.0(3) 2_876 .
O1 C19 C5 123.0(4) . .
O1 C19 C1 116.2(4) . .
C5 C19 C1 120.7(4) . .
O2 C20 C11 121.4(4) . .
O2 C20 C7 119.4(4) . .
C11 C20 C7 119.2(4) . .
O3 C21 C13 121.3(4) . .
O3 C21 C17 117.4(3) . .
C13 C21 C17 121.2(4) . .
N1 C22 C23 122.8(4) . .
C24 C23 C22 119.7(4) . .
C23 C24 C25 119.2(4) . .
C32 C25 C27 120.1(4) . .
C32 C25 C24 117.0(4) . .
C27 C25 C24 122.9(4) . .
C27 C26 C28 120.8(4) . .
C26 C27 C25 121.0(4) . .
C29 C28 C33 117.6(4) . .
C29 C28 C26 123.3(4) . .
C33 C28 C26 119.0(4) . .
C30 C29 C28 119.1(5) . .
C29 C30 C31 119.5(4) . .
N2 C31 C30 123.1(4) . .
N1 C32 C25 123.1(4) . .
N1 C32 C33 118.1(4) . .
C25 C32 C33 118.9(4) . .
N2 C33 C28 122.5(4) . .
N2 C33 C32 117.4(4) . .
C28 C33 C32 120.1(4) . .
N3 C34 C35 122.7(5) . .
C36 C35 C34 119.1(5) . .
C35 C36 C37 120.3(5) . .
C44 C37 C36 116.9(5) . .
C44 C37 C38 119.1(4) . .
C36 C37 C38 123.9(4) . .
C39 C38 C37 120.8(4) . .
C38 C39 C40 121.4(5) . .
C45 C40 C41 117.9(4) . .
C45 C40 C39 118.7(5) . .
C41 C40 C39 123.4(5) . .
C42 C41 C40 120.1(5) . .
C41 C42 C43 117.9(5) . .
N4 C43 C42 124.0(4) . .
N3 C44 C37 122.5(4) . .
N3 C44 C45 117.8(4) . .
C37 C44 C45 119.7(4) . .
N4 C45 C40 122.5(4) . .
N4 C45 C44 117.3(4) . .
C40 C45 C44 120.2(4) . .
N5 C46 C47 123.0(4) . .
C48 C47 C46 119.2(4) . .
C47 C48 C49 120.4(5) . .
C48 C49 C57 116.4(4) . .
C48 C49 C50 124.9(5) . .
C57 C49 C50 118.7(4) . .
C51 C50 C49 122.1(5) . .
C50 C51 C52 120.9(5) . .
C53 C52 C56 117.3(5) . .
C53 C52 C51 123.5(5) . .
C56 C52 C51 119.2(5) . .
C54 C53 C52 119.7(5) . .
C53 C54 C55 118.6(5) . .
N6 C55 C54 123.1(5) . .
N6 C56 C52 122.8(4) . .
N6 C56 C57 117.7(4) . .
C52 C56 C57 119.5(4) . .
N5 C57 C49 122.6(4) . .
N5 C57 C56 117.7(4) . .
C49 C57 C56 119.7(4) . .
N7 C58 C59 121.9(7) . .
C60 C59 C58 116.2(7) . .
C61 C60 C59 122.9(7) . .
C60 C61 C68 117.0(7) . .
C60 C61 C62 126.6(8) . .
C68 C61 C62 116.5(9) . .
C63 C62 C61 121.5(8) . .
C62 C63 C64 124.4(10) . .
C63 C64 C65 126.4(9) . .
C63 C64 C69 117.9(10) . .
C65 C64 C69 115.7(8) . .
C66 C65 C64 122.2(8) . .
C65 C66 C67 118.9(9) . .
N8 C67 C66 122.7(8) . .
N7 C68 C61 122.8(7) . .
N7 C68 C69 118.1(5) . .
C61 C68 C69 119.0(7) . .
N8 C69 C68 117.6(5) . .
N8 C69 C64 121.6(8) . .
C68 C69 C64 120.7(7) . .
S2 O8 Zn1 135.27(19) . .
S3 O10 Zn2 125.32(17) . 2_886
S3 O11 Zn2 135.78(19) . .
O5W O5W' O6W 108.5(8) . 2_886
O6W' O6W O5W' 128.6(11) . 2_886

loop_
_geom_bond_atom_site_label_1
_geom_bond_atom_site_label_2
_geom_bond_distance
_geom_bond_site_symmetry_2
Zn1 O13 2.097(3) .
Zn1 O8 2.100(3) .
Zn1 N1 2.112(4) .
Zn1 N4 2.127(4) .
Zn1 N3 2.176(4) .
Zn1 N2 2.194(4) .
Zn2 N6 2.108(4) .
Zn2 O11 2.113(3) .
Zn2 N7 2.132(4) .
Zn2 N8 2.132(4) .
Zn2 O10 2.159(3) 2_886
Zn2 N5 2.178(3) .
S1 O5 1.420(4) .
S1 O6 1.432(4) .
S1 O4 1.445(4) .
S1 C3 1.769(4) .
S2 O9 1.450(3) .
S2 O7 1.460(3) .
S2 O8 1.464(3) .
S2 C9 1.762(4) .
S3 O12 1.438(3) .
S3 O11 1.466(3) .
S3 O10 1.470(3) .
S3 C15 1.766(4) .
N1 C22 1.327(6) .
N1 C32 1.352(6) .
N2 C31 1.319(6) .
N2 C33 1.354(6) .
N3 C34 1.328(6) .
N3 C44 1.356(6) .
N4 C43 1.317(6) .
N4 C45 1.366(5) .
N5 C46 1.309(6) .
N5 C57 1.361(6) .
N6 C55 1.318(6) .
N6 C56 1.356(6) .
N7 C58 1.303(7) .
N7 C68 1.380(7) .
N8 C67 1.340(8) .
N8 C69 1.348(8) .
C1 C2 1.390(6) .
C1 C19 1.403(6) .
C1 C18 1.515(6) 2_876
C2 C3 1.389(6) .
C3 C4 1.388(6) .
C4 C5 1.388(6) .
C5 C19 1.400(6) .
C5 C6 1.524(6) .
C6 C7 1.523(6) .
C7 C8 1.385(6) .
C7 C20 1.431(6) .
C8 C9 1.384(6) .
C9 C10 1.398(6) .
C10 C11 1.393(6) .
C11 C20 1.406(6) .
C11 C12 1.512(6) .
C12 C13 1.518(6) .
C13 C14 1.388(6) .
C13 C21 1.397(6) .
C14 C15 1.385(6) .
C15 C16 1.394(6) .
C16 C17 1.381(6) .
C17 C21 1.404(6) .
C17 C18 1.516(6) .
C18 C1 1.515(6) 2_876
C19 O1 1.348(5) .
C20 O2 1.323(5) .
C21 O3 1.351(5) .
C22 C23 1.394(7) .
C23 C24 1.363(7) .
C24 C25 1.423(7) .
C25 C32 1.402(6) .
C25 C27 1.420(7) .
C26 C27 1.362(7) .
C26 C28 1.434(7) .
C28 C29 1.404(7) .
C28 C33 1.404(6) .
C29 C30 1.360(7) .
C30 C31 1.394(7) .
C32 C33 1.447(6) .
C34 C35 1.390(7) .
C35 C36 1.358(8) .
C36 C37 1.403(7) .
C37 C44 1.402(6) .
C37 C38 1.436(7) .
C38 C39 1.343(8) .
C39 C40 1.447(7) .
C40 C45 1.386(6) .
C40 C41 1.393(7) .
C41 C42 1.367(7) .
C42 C43 1.392(7) .
C44 C45 1.443(6) .
C46 C47 1.402(7) .
C47 C48 1.355(7) .
C48 C49 1.405(7) .
C49 C57 1.418(6) .
C49 C50 1.420(7) .
C50 C51 1.330(8) .
C51 C52 1.443(8) .
C52 C53 1.392(7) .
C52 C56 1.399(7) .
C53 C54 1.385(9) .
C54 C55 1.390(8) .
C56 C57 1.436(6) .
C58 C59 1.437(8) .
C59 C60 1.397(12) .
C60 C61 1.348(12) .
C61 C68 1.386(9) .
C61 C62 1.501(12) .
C62 C63 1.281(13) .
C63 C64 1.343(13) .
C64 C65 1.418(13) .
C64 C69 1.434(9) .
C65 C66 1.313(13) .
C66 C67 1.401(10) .
C68 C69 1.424(9) .
O10 Zn2 2.159(3) 2_886
O4W O4W' 1.051(15) .
O5W O5W' 1.641(15) .
O5W' O6W 1.813(16) 2_886
O6W O6W' 1.188(17) .
O6W O5W' 1.813(16) 2_886
O7W O7W' 1.450(14) .
O8W O8W' 1.729(17) 1_554
O8W' O8W 1.730(18) 1_556
